data_4002297
loop_
_publ_author_name
'Lalena, J.N.'
'Simmons, W.B.jr.'
'Falster, A.U.'
'Carpenter, E.E.'
'Wiggins, J.'
'Wiley, J.B.'
'Hariharan, S.'

_publ_section_title
;
 Synthesis and characterization of new mixed-metal triple-layered
 perovskites, Na2 La2 Ti3-x Rux O10 (x<=1.0)
;
_journal_name_full 'Chemistry of Materials (1,1989-)'
_journal_page_first 2418
_journal_page_last 2423
_journal_volume 12
_journal_year 2000
_chemical_formula_sum 'La2 Na2 O10 Ru Ti2'
_chemical_name_systematic 'Na2 La2 (Ti2 Ru O10)'
_space_group_IT_number 139
_symmetry_space_group_name_Hall '-I 4 2'
_symmetry_space_group_name_H-M 'I 4/m m m'
_cell_angle_alpha 90
_cell_angle_beta 90
_cell_angle_gamma 90
_cell_formula_units_Z 2
_cell_length_a 3.8606
_cell_length_b 3.8606
_cell_length_c 28.377
_cell_volume 422.937
_citation_journal_id_ASTM CMATEX
_cod_data_source_file Lalena_CMATEX_2000_1033.cif
_cod_data_source_block La2Na2O10Ru1Ti2
_cod_original_cell_volume 422.9374
_cod_original_formula_sum 'La2 Na2 O10 Ru1 Ti2'
_cod_database_code 4002297

loop_
_symmetry_equiv_pos_as_xyz
x,y,z
-y,x,z
-x,-y,z
y,-x,z
x,-y,-z
y,x,-z
-x,y,-z
-y,-x,-z
-x,-y,-z
y,-x,-z
x,y,-z
-y,x,-z
-x,y,z
-y,-x,z
x,-y,z
y,x,z
x+1/2,y+1/2,z+1/2
-y+1/2,x+1/2,z+1/2
-x+1/2,-y+1/2,z+1/2
y+1/2,-x+1/2,z+1/2
x+1/2,-y+1/2,-z+1/2
y+1/2,x+1/2,-z+1/2
-x+1/2,y+1/2,-z+1/2
-y+1/2,-x+1/2,-z+1/2
-x+1/2,-y+1/2,-z+1/2
y+1/2,-x+1/2,-z+1/2
x+1/2,y+1/2,-z+1/2
-y+1/2,x+1/2,-z+1/2
-x+1/2,y+1/2,z+1/2
-y+1/2,-x+1/2,z+1/2
x+1/2,-y+1/2,z+1/2
y+1/2,x+1/2,z+1/2

loop_
_atom_site_label
_atom_site_type_symbol
_atom_site_fract_x
_atom_site_fract_y
_atom_site_fract_z
_atom_site_occupancy
_atom_site_U_iso_or_equiv
Ti2 Ti+4 0 0 0.14737 0.818 0.0
Na1 Na+1 0 0 0.2894 1 0.0
O4 O-2 0 0 0.2108 1 0.0
Ti1 Ti+4 0 0 0 0.362 0.0
O3 O-2 0 0.5 0.1347 1 0.0
La1 La+3 0 0 0.42502 1 0.0
O1 O-2 0.12 0.5 0 0.5 0.0
Ru1 Ru+4 0 0 0 0.637 0.0
Ru2 Ru+4 0 0 0.14737 0.181 0.0
O2 O-2 0 0 0.064 1 0.0
